data_7100759
loop_
_publ_author_name
'Young Keun Chung'
'Do Han Kim'

_publ_section_title
;
Tandem Pauson-Khand reaction and Diels-Alder reaction
for access to polycycles in a one-pot reaction
;
_journal_name_full 'Chemical Communications'
_journal_paper_doi 10.1039/b413918f
_journal_year 2005
_chemical_formula_sum 'C25 H25 O6'
_chemical_formula_weight 421.47
_space_group_IT_number 9
_symmetry_cell_setting monoclinic
_symmetry_space_group_name_Hall 'C -2yc'
_symmetry_space_group_name_H-M 'C 1 c 1'
_cell_angle_alpha 90.00
_cell_angle_beta 95.494(2)
_cell_angle_gamma 90.00
_cell_formula_units_Z 4
_cell_length_a 8.6130(6)
_cell_length_b 23.0367(9)
_cell_length_c 10.7028(7)
_cell_measurement_temperature 293(2)
_cell_volume 2113.8(2)
_diffrn_ambient_temperature 293(2)
_exptl_crystal_density_diffrn 1.328
_cod_depositor_comments
;
The following automatic conversions were performed:
'_symmetry_cell_setting' value 'Monoclinic' changed to 'monoclinic'
according to '/home/saulius/struct/CIF-dictionaries/cif_core.dic'
dictionary named 'cif_core.dic' version 2.4.1 from 2010-06-29.

Automatic conversion script
Id: cif_fix_enum 1527 2010-12-29 10:47:43Z saulius 
;
_cod_original_sg_symbol_H-M 'C c'
_cod_database_code 7100759

loop_
_symmetry_equiv_pos_as_xyz
'x, y, z'
'x, -y, z+1/2'
'x+1/2, y+1/2, z'
'x+1/2, -y+1/2, z+1/2'

loop_
_atom_site_label
_atom_site_type_symbol
_atom_site_fract_x
_atom_site_fract_y
_atom_site_fract_z
_atom_site_U_iso_or_equiv
_atom_site_adp_type
_atom_site_occupancy
_atom_site_symmetry_multiplicity
_atom_site_calc_flag
_atom_site_refinement_flags
_atom_site_disorder_assembly
_atom_site_disorder_group
C1 C 0.1098(3) 0.23099(10) 0.6463(2) 0.0389(5) Uani 1 1 d . . .
C2 C 0.0449(3) 0.28813(9) 0.6921(2) 0.0345(5) Uani 1 1 d . . .
H2 H -0.0424 0.3025 0.6350 0.052 Uiso 1 1 calc R . .
C3 C 0.1725(3) 0.33451(11) 0.7194(2) 0.0449(6) Uani 1 1 d . . .
H3 H 0.2417 0.3397 0.6527 0.067 Uiso 1 1 calc R . .
C4 C 0.0954(3) 0.38932(10) 0.7597(2) 0.0419(6) Uani 1 1 d . . .
C5 C 0.0503(4) 0.44051(11) 0.7007(3) 0.0562(7) Uani 1 1 d . . .
H5 H 0.0705 0.4476 0.6182 0.067 Uiso 1 1 calc R . .
C6 C -0.0263(4) 0.48120(12) 0.7684(3) 0.0649(9) Uani 1 1 d . . .
H6 H -0.0552 0.5165 0.7311 0.078 Uiso 1 1 calc R . .
C7 C -0.0605(3) 0.47051(12) 0.8890(3) 0.0569(7) Uani 1 1 d . . .
H7 H -0.1110 0.4987 0.9323 0.068 Uiso 1 1 calc R . .
C8 C -0.0205(3) 0.41802(11) 0.9470(2) 0.0476(6) Uani 1 1 d . . .
H8 H -0.0462 0.4101 1.0277 0.057 Uiso 1 1 calc R . .
C9 C 0.0589(3) 0.37780(10) 0.8811(2) 0.0390(5) Uani 1 1 d . . .
C10 C 0.1118(3) 0.31605(10) 0.9063(2) 0.0391(5) Uani 1 1 d . . .
H10 H 0.1298 0.3055 0.9952 0.059 Uiso 1 1 calc R . .
C11 C -0.0041(2) 0.27624(9) 0.82626(19) 0.0308(4) Uani 1 1 d . . .
H11 H -0.1128 0.2873 0.8335 0.046 Uiso 1 1 calc R . .
C12 C 0.0232(2) 0.21077(9) 0.85114(18) 0.0284(4) Uani 1 1 d . . .
H12 H 0.1134 0.2074 0.9138 0.043 Uiso 1 1 calc R . .
C13 C -0.1106(2) 0.17728(8) 0.90151(19) 0.0289(4) Uani 1 1 d . . .
H13 H -0.1236 0.1924 0.9855 0.043 Uiso 1 1 calc R . .
C14 C -0.0608(2) 0.11309(9) 0.91625(19) 0.0310(4) Uani 1 1 d . . .
H14 H -0.1497 0.0913 0.9427 0.046 Uiso 1 1 calc R . .
C15 C -0.0160(3) 0.08565(9) 0.7933(2) 0.0347(5) Uani 1 1 d . . .
H15 H 0.0619 0.0556 0.8167 0.052 Uiso 1 1 calc R . .
C16 C -0.1565(3) 0.05521(11) 0.7204(2) 0.0493(6) Uani 1 1 d . . .
H16A H -0.1997 0.0269 0.7746 0.074 Uiso 1 1 calc R . .
H16B H -0.2368 0.0837 0.6966 0.074 Uiso 1 1 calc R . .
C17 C -0.1104(4) 0.02473(12) 0.6026(3) 0.0578(7) Uani 1 1 d . . .
H17A H -0.0382 -0.0065 0.6268 0.087 Uiso 1 1 calc R . .
H17B H -0.2025 0.0079 0.5572 0.087 Uiso 1 1 calc R . .
C18 C -0.0353(4) 0.06646(12) 0.5183(3) 0.0523(7) Uani 1 1 d . . .
H18A H -0.1125 0.0944 0.4845 0.078 Uiso 1 1 calc R . .
H18B H 0.0010 0.0452 0.4485 0.078 Uiso 1 1 calc R . .
C19 C 0.1017(3) 0.09876(11) 0.5876(2) 0.0442(6) Uani 1 1 d . . .
H19A H 0.1864 0.0717 0.6088 0.066 Uiso 1 1 calc R . .
H19B H 0.1386 0.1282 0.5328 0.066 Uiso 1 1 calc R . .
C20 C 0.0562(3) 0.12708(9) 0.7058(2) 0.0334(5) Uani 1 1 d . . .
C21 C 0.0689(2) 0.18383(9) 0.73166(18) 0.0318(5) Uani 1 1 d . . .
C22 C -0.2654(3) 0.18409(9) 0.8229(2) 0.0330(5) Uani 1 1 d . . .
C23 C -0.5350(3) 0.16517(14) 0.8197(3) 0.0659(8) Uani 1 1 d . . .
H23A H -0.5646 0.2051 0.8280 0.099 Uiso 1 1 calc R . .
H23B H -0.6053 0.1408 0.8604 0.099 Uiso 1 1 calc R . .
H23C H -0.5396 0.1552 0.7323 0.099 Uiso 1 1 calc R . .
C24 C 0.0713(3) 0.10845(10) 1.0204(2) 0.0370(5) Uani 1 1 d . . .
C25 C 0.1375(4) 0.13048(15) 1.2356(3) 0.0643(8) Uani 1 1 d . . .
H25A H 0.1572 0.0919 1.2669 0.096 Uiso 1 1 calc R . .
H25B H 0.0977 0.1538 1.2996 0.096 Uiso 1 1 calc R . .
H25C H 0.2328 0.1471 1.2123 0.096 Uiso 1 1 calc R . .
O1 O 0.1830(3) 0.22745(9) 0.55517(19) 0.0656(6) Uani 1 1 d . . .
O2 O 0.24825(19) 0.31328(7) 0.83728(17) 0.0475(4) Uani 1 1 d . . .
O3 O -0.2879(2) 0.21099(8) 0.72643(15) 0.0489(4) Uani 1 1 d . . .
O4 O -0.37783(18) 0.15681(8) 0.87731(16) 0.0457(4) Uani 1 1 d . . .
O5 O 0.1983(2) 0.09027(11) 1.01045(19) 0.0690(6) Uani 1 1 d . . .
O6 O 0.0247(2) 0.12837(8) 1.12751(15) 0.0460(4) Uani 1 1 d . . .

loop_
_atom_site_aniso_label
_atom_site_aniso_U_11
_atom_site_aniso_U_22
_atom_site_aniso_U_33
_atom_site_aniso_U_23
_atom_site_aniso_U_13
_atom_site_aniso_U_12
C1 0.0442(13) 0.0396(13) 0.0344(12) -0.0016(10) 0.0122(10) -0.0074(10)
C2 0.0403(12) 0.0346(11) 0.0292(10) 0.0032(9) 0.0060(9) -0.0049(9)
C3 0.0465(14) 0.0459(14) 0.0447(14) -0.0019(11) 0.0166(11) -0.0125(11)
C4 0.0404(13) 0.0351(13) 0.0508(14) -0.0017(10) 0.0073(11) -0.0121(10)
C5 0.0693(19) 0.0401(14) 0.0592(17) 0.0080(13) 0.0059(14) -0.0158(14)
C6 0.069(2) 0.0373(15) 0.086(2) 0.0056(14) -0.0054(18) -0.0080(14)
C7 0.0509(16) 0.0417(15) 0.077(2) -0.0138(14) 0.0026(15) -0.0009(12)
C8 0.0504(15) 0.0416(14) 0.0511(15) -0.0073(11) 0.0061(12) -0.0066(11)
C9 0.0369(12) 0.0363(12) 0.0432(13) -0.0035(9) 0.0011(10) -0.0075(9)
C10 0.0423(13) 0.0389(12) 0.0355(12) -0.0022(10) 0.0013(10) -0.0006(10)
C11 0.0323(11) 0.0343(11) 0.0263(10) 0.0026(8) 0.0058(8) -0.0001(9)
C12 0.0267(10) 0.0315(11) 0.0269(10) 0.0016(8) 0.0024(8) -0.0006(8)
C13 0.0306(11) 0.0312(11) 0.0251(10) 0.0017(8) 0.0050(8) 0.0003(8)
C14 0.0309(11) 0.0315(11) 0.0311(10) 0.0038(8) 0.0063(9) -0.0009(9)
C15 0.0394(12) 0.0308(11) 0.0347(12) 0.0002(9) 0.0070(10) 0.0038(9)
C16 0.0537(16) 0.0462(14) 0.0494(15) -0.0099(11) 0.0133(12) -0.0144(12)
C17 0.0659(18) 0.0488(16) 0.0599(17) -0.0222(13) 0.0130(14) -0.0100(13)
C18 0.0630(17) 0.0535(15) 0.0410(13) -0.0126(11) 0.0084(12) 0.0003(13)
C19 0.0516(15) 0.0437(13) 0.0393(12) -0.0084(10) 0.0143(11) 0.0023(11)
C20 0.0302(11) 0.0392(12) 0.0317(11) -0.0019(9) 0.0067(9) 0.0057(9)
C21 0.0292(11) 0.0383(12) 0.0287(11) 0.0000(9) 0.0066(9) -0.0024(9)
C22 0.0322(11) 0.0311(10) 0.0362(12) -0.0024(9) 0.0055(9) 0.0022(9)
C23 0.0273(14) 0.083(2) 0.087(2) -0.0051(17) 0.0058(14) -0.0063(13)
C24 0.0362(13) 0.0389(12) 0.0364(12) 0.0102(9) 0.0063(10) 0.0015(10)
C25 0.0606(19) 0.090(2) 0.0393(15) 0.0031(14) -0.0114(13) -0.0021(16)
O1 0.0959(16) 0.0521(11) 0.0573(12) -0.0032(9) 0.0515(12) -0.0112(10)
O2 0.0349(9) 0.0482(9) 0.0594(12) -0.0080(8) 0.0039(8) -0.0028(7)
O3 0.0444(10) 0.0609(11) 0.0395(10) 0.0100(8) -0.0054(8) 0.0018(8)
O4 0.0271(8) 0.0550(10) 0.0555(11) 0.0029(8) 0.0065(7) -0.0031(7)
O5 0.0435(11) 0.1106(18) 0.0524(12) 0.0059(11) 0.0025(9) 0.0272(11)
O6 0.0425(9) 0.0621(11) 0.0323(8) -0.0015(7) -0.0013(7) 0.0069(8)

loop_
_geom_bond_atom_site_label_1
_geom_bond_atom_site_label_2
_geom_bond_distance
_geom_bond_site_symmetry_2
_geom_bond_publ_flag
C1 O1 1.214(3) . ?
C1 C21 1.483(3) . ?
C1 C2 1.529(3) . ?
C2 C3 1.541(3) . ?
C2 C11 1.559(3) . ?
C3 O2 1.449(3) . ?
C3 C4 1.509(4) . ?
C4 C5 1.376(4) . ?
C4 C9 1.392(3) . ?
C5 C6 1.390(5) . ?
C6 C7 1.374(4) . ?
C7 C8 1.387(4) . ?
C8 C9 1.384(4) . ?
C9 C10 1.510(3) . ?
C10 O2 1.448(3) . ?
C10 C11 1.552(3) . ?
C11 C12 1.546(3) . ?
C12 C21 1.507(3) . ?
C12 C13 1.527(3) . ?
C13 C22 1.516(3) . ?
C13 C14 1.544(3) . ?
C14 C24 1.519(3) . ?
C14 C15 1.542(3) . ?
C15 C20 1.512(3) . ?
C15 C16 1.544(3) . ?
C16 C17 1.528(4) . ?
C17 C18 1.506(4) . ?
C18 C19 1.526(4) . ?
C19 C20 1.509(3) . ?
C20 C21 1.339(3) . ?
C22 O3 1.204(3) . ?
C22 O4 1.334(3) . ?
C23 O4 1.446(3) . ?
C24 O5 1.185(3) . ?
C24 O6 1.331(3) . ?
C25 O6 1.438(3) . ?
